data_7049016
loop_
_publ_author_name
'Costes, Jean-Pierre'
'Mallet-Ladeira, Sonia'
'Vendier, Laure'
'Maurice, R\'emi'
'Wernsdorfer, Wolfgang'

_publ_section_title
;
 Influence of ancillary ligands and solvents on the nuclearity of Ni-Ln
 complexes.
;
_journal_issue 10
_journal_name_full 'Dalton transactions (Cambridge, England : 2003)'
_journal_page_first 3404
_journal_page_last 3414
_journal_paper_doi 10.1039/c9dt00370c
_journal_volume 48
_journal_year 2019
_chemical_absolute_configuration ad
_chemical_compound_source 'synthesis as described'
_chemical_formula_moiety 'C21 H36 Cl3 Gd1 N2 Ni1 O10'
_chemical_formula_sum 'C21 H36 Cl3 Gd N2 Ni O10'
_chemical_formula_weight 798.83
_space_group_IT_number 29
_space_group_name_Hall 'P 2c -2ac'
_space_group_name_H-M_alt 'P c a 21'
_symmetry_cell_setting orthorhombic
_symmetry_Int_Tables_number 29
_symmetry_space_group_name_Hall 'P 2c -2ac'
_symmetry_space_group_name_H-M 'P c a 21'
_atom_sites_solution_hydrogens mixed
_audit_creation_date 2019-02-11T14:56:17-00:00
_audit_creation_method 'WinGX routine CIF_UPDATE'
_audit_update_record
;
2019-02-11 deposited with the CCDC.    2019-02-13 downloaded from the CCDC.
;
_cell_angle_alpha 90
_cell_angle_beta 90
_cell_angle_gamma 90
_cell_formula_units_Z 4
_cell_length_a 8.8734(3)
_cell_length_b 16.4237(7)
_cell_length_c 20.2362(8)
_cell_measurement_reflns_used 9068
_cell_measurement_temperature 180(2)
_cell_measurement_theta_max 40.38
_cell_measurement_theta_min 2.48
_cell_measurement_wavelength 0.71073
_cell_volume 2949.1(2)
_computing_cell_refinement 'Bruker SAINT'
_computing_data_collection 'Bruker APEX2'
_computing_data_reduction 'Bruker SAINT'
_computing_molecular_graphics 'Ortep-3 for Windows (Farrugia, 1997)'
_computing_publication_material 'WinGX publication routines (Farrugia, 1999)'
_computing_structure_refinement 'SHELXL-2016/4 (Sheldrick, 2016)'
_computing_structure_solution 'SHELXS-97 (Sheldrick, 2008)'
_diffrn_ambient_temperature 180(2)
_diffrn_measured_fraction_theta_full 0.93
_diffrn_measured_fraction_theta_max 0.697
_diffrn_measurement_device_type 'Bruker Kappa APEX II'
_diffrn_measurement_method \w-\f
_diffrn_radiation_monochromator graphite
_diffrn_radiation_source 'fine-focus sealed tube'
_diffrn_radiation_type MoK\a
_diffrn_radiation_wavelength 0.71073
_diffrn_reflns_av_R_equivalents 0.0251
_diffrn_reflns_av_unetI/netI 0.0237
_diffrn_reflns_Laue_measured_fraction_max 0.697
_diffrn_reflns_limit_h_max 16
_diffrn_reflns_limit_h_min -11
_diffrn_reflns_limit_k_max 30
_diffrn_reflns_limit_k_min -27
_diffrn_reflns_limit_l_max 19
_diffrn_reflns_limit_l_min -19
_diffrn_reflns_number 112448
_diffrn_reflns_point_group_measured_fraction_max 0.689
_diffrn_reflns_theta_full 25.242
_diffrn_reflns_theta_max 40.561
_diffrn_reflns_theta_min 2.013
_diffrn_standards_decay_% 0
_diffrn_standards_interval_count 0
_diffrn_standards_interval_time 0
_diffrn_standards_number 0
_exptl_absorpt_coefficient_mu 3.192
_exptl_absorpt_correction_T_max 0.9921
_exptl_absorpt_correction_T_min 0.7985
_exptl_absorpt_correction_type multi-scan
_exptl_absorpt_process_details
;
        [c.f. r.h. blessing, acta cryst. (1995), a51, 33-38]
;
_exptl_crystal_colour green
_exptl_crystal_density_diffrn 1.799
_exptl_crystal_density_method 'not measured'
_exptl_crystal_description block
_exptl_crystal_F_000 1596
_exptl_crystal_size_max 0.25
_exptl_crystal_size_mid 0.12
_exptl_crystal_size_min 0.05
_refine_diff_density_max 0.723
_refine_diff_density_min -0.977
_refine_diff_density_rms 0.069
_refine_ls_abs_structure_details
;
 Flack x determined using 5346 quotients [(I+)-(I-)]/[(I+)+(I-)]
 (Parsons, Flack and Wagner, Acta Cryst. B69 (2013) 249-259).
;
_refine_ls_abs_structure_Flack -0.0022(19)
_refine_ls_extinction_coef 0.00209(8)
_refine_ls_extinction_expression Fc^*^=kFc[1+0.001xFc^2^\l^3^/sin(2\q)]^-1/4^
_refine_ls_extinction_method 'SHELXL-2016/4 (Sheldrick 2016)'
_refine_ls_goodness_of_fit_ref 0.99
_refine_ls_hydrogen_treatment mixed
_refine_ls_matrix_type full
_refine_ls_number_parameters 384
_refine_ls_number_reflns 13037
_refine_ls_number_restraints 21
_refine_ls_restrained_S_all 1.05
_refine_ls_R_factor_all 0.0222
_refine_ls_R_factor_gt 0.0185
_refine_ls_shift/su_max 0.002
_refine_ls_shift/su_mean 0
_refine_ls_structure_factor_coef Fsqd
_refine_ls_weighting_details 'w=1/[\s^2^(Fo^2^)+(0.0153P)^2^+0.5061P] where P=(Fo^2^+2Fc^2^)/3'
_refine_ls_weighting_scheme calc
_refine_ls_wR_factor_gt 0.0363
_refine_ls_wR_factor_ref 0.0372
_reflns_Friedel_coverage 0.935
_reflns_Friedel_fraction_full 0.92
_reflns_Friedel_fraction_max 0.68
_reflns_number_gt 12081
_reflns_number_total 13037
_reflns_threshold_expression 'I > 2\s(I)'
_cod_data_source_file c9dt00370c2.cif
_cod_data_source_block complex2
_cod_depositor_comments 'Adding full bibliography for 7049013--7049016.cif.'
_cod_database_code 7049016

loop_
_symmetry_equiv_pos_as_xyz
'x, y, z'
'-x, -y, z+1/2'
'-x+1/2, y, z+1/2'
'x+1/2, -y, z'

loop_
_atom_site_label
_atom_site_type_symbol
_atom_site_fract_x
_atom_site_fract_y
_atom_site_fract_z
_atom_site_U_iso_or_equiv
_atom_site_adp_type
_atom_site_occupancy
_atom_site_site_symmetry_order
_atom_site_calc_flag
_atom_site_refinement_flags_posn
_atom_site_refinement_flags_adp
C1 C 0.7290(2) 0.00944(12) 1.00031(16) 0.0314(5) Uani 1 1 d . .
H1A H 0.65226 -0.029962 1.014115 0.047 Uiso 1 1 calc R U
H1B H 0.77726 0.032953 1.039462 0.047 Uiso 1 1 calc R U
H1C H 0.805037 -0.01809 0.973208 0.047 Uiso 1 1 calc R U
C3 C 0.5778(2) 0.04922(11) 0.90650(11) 0.0193(4) Uani 1 1 d . .
C4 C 0.5644(3) -0.02998(12) 0.88481(13) 0.0284(5) Uani 1 1 d . .
H4 H 0.614234 -0.072848 0.907532 0.034 Uiso 1 1 calc R U
C5 C 0.4771(3) -0.04654(13) 0.82923(14) 0.0322(5) Uani 1 1 d . .
H5 H 0.467603 -0.100846 0.813604 0.039 Uiso 1 1 calc R U
C6 C 0.4045(3) 0.01611(13) 0.79696(13) 0.0271(5) Uani 1 1 d . .
H6 H 0.344065 0.004222 0.759426 0.033 Uiso 1 1 calc R U
C7 C 0.4179(2) 0.09737(11) 0.81844(11) 0.0185(4) Uani 1 1 d . .
C8 C 0.50664(18) 0.11471(10) 0.87420(11) 0.0165(4) Uani 1 1 d . .
C9 C 0.3263(2) 0.15678(12) 0.78387(12) 0.0197(4) Uani 1 1 d . .
H9 H 0.265565 0.135987 0.749067 0.024 Uiso 1 1 calc R U
C10 C 0.1909(3) 0.27298(13) 0.75770(14) 0.0259(5) Uani 1 1 d . .
H10A H 0.096464 0.262812 0.782389 0.031 Uiso 1 1 calc R U
H10B H 0.181216 0.245768 0.71426 0.031 Uiso 1 1 calc R U
C11 C 0.2046(2) 0.36484(13) 0.74584(12) 0.0226(4) Uani 1 1 d . .
C12 C 0.3434(2) 0.3855(2) 0.70478(16) 0.0365(6) Uani 1 1 d . .
H12A H 0.338623 0.356646 0.662457 0.055 Uiso 1 1 calc R U
H12B H 0.434339 0.368885 0.728743 0.055 Uiso 1 1 calc R U
H12C H 0.346609 0.444343 0.696749 0.055 Uiso 1 1 calc R U
C13 C 0.0620(3) 0.38918(16) 0.70695(14) 0.0331(5) Uani 1 1 d . .
H13A H 0.064385 0.447745 0.697733 0.05 Uiso 1 1 calc R U
H13B H -0.027697 0.376267 0.733206 0.05 Uiso 1 1 calc R U
H13C H 0.058631 0.358984 0.665203 0.05 Uiso 1 1 calc R U
C14 C 0.1987(2) 0.41182(13) 0.81036(13) 0.0249(5) Uani 1 1 d . .
H14A H 0.189157 0.470457 0.799849 0.03 Uiso 1 1 calc R U
H14B H 0.106356 0.395455 0.834365 0.03 Uiso 1 1 calc R U
C15 C 0.3698(2) 0.46506(11) 0.88689(12) 0.0194(4) Uani 1 1 d . .
H15 H 0.321208 0.514407 0.87477 0.023 Uiso 1 1 calc R U
C16 C 0.4826(2) 0.47096(11) 0.93951(11) 0.0182(4) Uani 1 1 d . .
C17 C 0.5177(2) 0.54972(11) 0.96221(12) 0.0230(4) Uani 1 1 d . .
H17 H 0.470553 0.595309 0.942035 0.028 Uiso 1 1 calc R U
C18 C 0.6177(3) 0.56236(13) 1.01246(12) 0.0268(6) Uani 1 1 d . .
H18 H 0.642195 0.616263 1.025699 0.032 Uiso 1 1 calc R U
C19 C 0.6841(2) 0.49599(13) 1.04441(12) 0.0235(5) Uani 1 1 d . .
H19 H 0.752958 0.504246 1.079729 0.028 Uiso 1 1 calc R U
C20 C 0.64822(19) 0.41853(12) 1.02394(12) 0.0185(4) Uani 1 1 d . .
C21 C 0.54990(19) 0.40374(11) 0.97053(11) 0.0156(4) Uani 1 1 d . .
O13 O 0.82697(16) 0.25796(13) 0.91498(10) 0.0313(4) Uani 1 1 d D .
H13D H 0.796(3) 0.2800(17) 0.8807(11) 0.038 Uiso 1 1 d D U
H13E H 0.9203(14) 0.260(2) 0.9111(15) 0.038 Uiso 1 1 d D U
C25 C 0.7994(2) 0.35821(15) 1.11018(13) 0.0293(5) Uani 1 1 d . .
H25A H 0.888523 0.390559 1.098865 0.044 Uiso 1 1 calc R U
H25B H 0.83107 0.304749 1.1266 0.044 Uiso 1 1 calc R U
H25C H 0.741407 0.386372 1.144484 0.044 Uiso 1 1 calc R U
O12 O 0.40472(19) 0.19917(17) 1.03562(12) 0.0540(7) Uani 1 1 d D .
H12 H 0.327(3) 0.207(2) 1.0151(16) 0.065 Uiso 1 1 d D U
H12D H 0.367(4) 0.167(2) 1.0625(16) 0.065 Uiso 1 1 d D U
O14 O 0.90992(16) 0.18943(12) 1.03215(9) 0.0299(4) Uani 1 1 d D .
H14D H 0.938(3) 0.1649(18) 1.0664(10) 0.036 Uiso 1 1 d D U
H14E H 0.991(2) 0.1981(17) 1.0128(12) 0.036 Uiso 1 1 d D U
CL2 Cl 0.65520(5) 0.33564(3) 0.80587(3) 0.02312(11) Uani 1 1 d . .
N1 N 0.32890(16) 0.40130(10) 0.85535(10) 0.0184(3) Uani 1 1 d . .
N2 N 0.31620(19) 0.23402(10) 0.79409(10) 0.0190(4) Uani 1 1 d . .
O1 O 0.52472(15) 0.18841(8) 0.89923(7) 0.0175(3) Uani 1 1 d . .
O2 O 0.52520(14) 0.32714(8) 0.95343(7) 0.0171(3) Uani 1 1 d . .
O3 O 0.65902(16) 0.07329(9) 0.96226(10) 0.0238(3) Uani 1 1 d . .
O4 O 0.70682(16) 0.34783(9) 1.05216(8) 0.0224(3) Uani 1 1 d . .
O5 O 0.65419(16) 0.16372(13) 1.10668(9) 0.0312(4) Uani 1 1 d D .
H5A H 0.701(3) 0.1679(18) 1.1433(10) 0.037 Uiso 1 1 d D U
H5B H 0.577(2) 0.1375(17) 1.1209(13) 0.037 Uiso 1 1 d D U
CL1 Cl 0.16914(4) 0.24234(3) 0.93437(3) 0.02099(10) Uani 1 1 d . .
NI1 Ni 0.42470(3) 0.29148(2) 0.86804(2) 0.01590(5) Uani 1 1 d . .
GD1 Gd 0.65445(2) 0.21640(2) 0.99671(2) 0.01559(3) Uani 1 1 d . .
CL3 Cl 0.13613(5) 0.07172(3) 0.64278(3) 0.02391(11) Uani 1 1 d . .
O10 O 1.01439(17) 0.09974(10) 1.13325(10) 0.0297(4) Uani 1 1 d D .
H10C H 1.1080(15) 0.0945(16) 1.1378(17) 0.036 Uiso 1 1 d D U
H10D H 0.985(3) 0.0511(10) 1.1332(16) 0.036 Uiso 1 1 d D U
O11 O 0.8010(3) 0.17903(16) 1.21765(12) 0.0508(6) Uani 1 1 d D .
H11A H 0.885(2) 0.1568(19) 1.212(2) 0.061 Uiso 1 1 d D U
H11B H 0.824(4) 0.2215(16) 1.239(2) 0.061 Uiso 1 1 d D U

loop_
_atom_site_aniso_label
_atom_site_aniso_U_11
_atom_site_aniso_U_22
_atom_site_aniso_U_33
_atom_site_aniso_U_23
_atom_site_aniso_U_13
_atom_site_aniso_U_12
C1 0.0343(9) 0.0259(8) 0.0341(14) 0.0138(11) -0.0058(12) 0.0075(7)
C3 0.0211(7) 0.0168(7) 0.0200(13) 0.0023(7) 0.0029(7) 0.0030(6)
C4 0.0365(10) 0.0162(8) 0.0326(16) 0.0016(8) 0.0035(10) 0.0061(7)
C5 0.0459(12) 0.0176(8) 0.0332(17) -0.0067(9) -0.0011(11) 0.0031(8)
C6 0.0363(11) 0.0226(9) 0.0224(16) -0.0061(8) -0.0008(9) -0.0001(8)
C7 0.0225(8) 0.0183(7) 0.0148(13) -0.0011(7) 0.0017(7) 0.0006(6)
C8 0.0160(6) 0.0151(6) 0.0184(12) 0.0009(7) 0.0023(7) 0.0001(5)
C9 0.0218(8) 0.0231(8) 0.0143(13) -0.0016(7) -0.0023(7) -0.0005(6)
C10 0.0236(8) 0.0272(9) 0.0269(16) 0.0003(8) -0.0101(9) 0.0025(7)
C11 0.0201(7) 0.0271(9) 0.0205(13) 0.0056(8) -0.0032(8) 0.0059(6)
C12 0.0276(10) 0.0557(17) 0.0263(18) 0.0171(13) 0.0002(9) 0.0026(10)
C13 0.0281(10) 0.0417(13) 0.0295(16) 0.0106(10) -0.0106(9) 0.0070(9)
C14 0.0219(8) 0.0257(9) 0.0270(15) 0.0018(8) -0.0055(8) 0.0081(7)
C15 0.0202(7) 0.0156(7) 0.0225(14) 0.0029(7) 0.0037(7) 0.0035(6)
C16 0.0199(7) 0.0158(7) 0.0189(13) 0.0006(7) 0.0060(7) 0.0005(5)
C17 0.0282(9) 0.0153(7) 0.0254(13) -0.0012(8) 0.0071(8) 0.0001(6)
C18 0.0343(9) 0.0187(8) 0.0273(18) -0.0076(7) 0.0076(8) -0.0055(7)
C19 0.0260(8) 0.0249(9) 0.0195(15) -0.0063(8) 0.0020(8) -0.0061(7)
C20 0.0184(7) 0.0206(8) 0.0165(12) -0.0016(7) 0.0035(6) -0.0023(6)
C21 0.0154(6) 0.0165(7) 0.0149(11) -0.0009(6) 0.0041(6) -0.0013(5)
O13 0.0148(6) 0.0523(11) 0.0268(12) 0.0155(9) -0.0016(6) 0.0005(6)
C25 0.0271(9) 0.0372(12) 0.0236(15) 0.0017(10) -0.0084(9) -0.0072(8)
O12 0.0148(7) 0.0981(18) 0.0490(16) 0.0479(13) -0.0027(8) -0.0025(8)
O14 0.0135(5) 0.0461(9) 0.0301(11) 0.0180(8) -0.0012(6) 0.0013(6)
CL2 0.01916(17) 0.0273(2) 0.0229(3) 0.0056(2) 0.00085(17) 0.00131(15)
N1 0.0173(6) 0.0180(6) 0.0198(11) 0.0045(6) 0.0018(6) 0.0037(5)
N2 0.0191(6) 0.0214(7) 0.0164(12) 0.0015(7) -0.0026(6) 0.0015(5)
O1 0.0181(5) 0.0134(5) 0.0211(9) 0.0002(5) -0.0061(5) 0.0012(4)
O2 0.0183(5) 0.0141(5) 0.0189(9) -0.0003(5) -0.0037(5) -0.0005(4)
O3 0.0265(7) 0.0184(6) 0.0265(10) 0.0063(6) -0.0068(6) 0.0048(5)
O4 0.0245(6) 0.0236(6) 0.0190(9) -0.0006(6) -0.0076(6) -0.0022(5)
O5 0.0210(6) 0.0525(11) 0.0202(11) 0.0120(8) -0.0060(6) -0.0125(6)
CL1 0.01410(15) 0.0247(2) 0.0242(3) 0.0041(2) -0.00038(16) 0.00098(13)
NI1 0.01734(9) 0.01382(8) 0.01653(16) 0.00068(9) -0.00436(9) 0.00224(7)
GD1 0.01190(3) 0.01746(3) 0.01740(6) 0.00369(4) -0.00262(4) -0.00070(2)
CL3 0.02190(19) 0.0274(2) 0.0224(3) -0.0003(2) -0.00221(18) 0.00309(16)
O10 0.0240(7) 0.0309(8) 0.0343(11) 0.0080(7) -0.0044(7) 0.0008(6)
O11 0.0474(11) 0.0614(14) 0.0435(15) -0.0199(11) -0.0243(10) 0.0166(11)

loop_
_atom_type_symbol
_atom_type_description
_atom_type_scat_dispersion_real
_atom_type_scat_dispersion_imag
_atom_type_scat_source
C C 0.0033 0.0016 'International Tables Vol C Tables 4.2.6.8 and 6.1.1.4'
N N 0.0061 0.0033 'International Tables Vol C Tables 4.2.6.8 and 6.1.1.4'
O O 0.0106 0.006 'International Tables Vol C Tables 4.2.6.8 and 6.1.1.4'
Cl Cl 0.1484 0.1585 'International Tables Vol C Tables 4.2.6.8 and 6.1.1.4'
Ni Ni 0.3393 1.1124 'International Tables Vol C Tables 4.2.6.8 and 6.1.1.4'
Gd Gd -0.1653 3.9035 'International Tables Vol C Tables 4.2.6.8 and 6.1.1.4'
H H 0 0 'International Tables Vol C Tables 4.2.6.8 and 6.1.1.4'

loop_
_geom_angle_atom_site_label_1
_geom_angle_atom_site_label_2
_geom_angle_atom_site_label_3
_geom_angle
O3 C1 H1A 109.5
O3 C1 H1B 109.5
H1A C1 H1B 109.5
O3 C1 H1C 109.5
H1A C1 H1C 109.5
H1B C1 H1C 109.5
C4 C3 O3 124.70(18)
C4 C3 C8 122.3(2)
O3 C3 C8 112.98(17)
C3 C4 C5 119.3(2)
C3 C4 H4 120.3
C5 C4 H4 120.3
C6 C5 C4 119.8(2)
C6 C5 H5 120.1
C4 C5 H5 120.1
C5 C6 C7 121.4(2)
C5 C6 H6 119.3
C7 C6 H6 119.3
C8 C7 C6 119.16(18)
C8 C7 C9 124.42(18)
C6 C7 C9 116.17(19)
O1 C8 C3 117.84(18)
O1 C8 C7 124.15(16)
C3 C8 C7 117.98(17)
N2 C9 C7 128.6(2)
N2 C9 H9 115.7
C7 C9 H9 115.7
N2 C10 C11 116.38(17)
N2 C10 H10A 108.2
C11 C10 H10A 108.2
N2 C10 H10B 108.2
C11 C10 H10B 108.2
H10A C10 H10B 107.3
C14 C11 C12 112.6(2)
C14 C11 C10 111.3(2)
C12 C11 C10 111.6(2)
C14 C11 C13 106.20(18)
C12 C11 C13 109.1(2)
C10 C11 C13 105.66(18)
C11 C12 H12A 109.5
C11 C12 H12B 109.5
H12A C12 H12B 109.5
C11 C12 H12C 109.5
H12A C12 H12C 109.5
H12B C12 H12C 109.5
C11 C13 H13A 109.5
C11 C13 H13B 109.5
H13A C13 H13B 109.5
C11 C13 H13C 109.5
H13A C13 H13C 109.5
H13B C13 H13C 109.5
N1 C14 C11 116.29(16)
N1 C14 H14A 108.2
C11 C14 H14A 108.2
N1 C14 H14B 108.2
C11 C14 H14B 108.2
H14A C14 H14B 107.4
N1 C15 C16 127.65(17)
N1 C15 H15 116.2
C16 C15 H15 116.2
C21 C16 C17 118.9(2)
C21 C16 C15 124.33(17)
C17 C16 C15 116.71(17)
C18 C17 C16 121.78(19)
C18 C17 H17 119.1
C16 C17 H17 119.1
C17 C18 C19 119.98(19)
C17 C18 H18 120
C19 C18 H18 120
C20 C19 C18 119.0(2)
C20 C19 H19 120.5
C18 C19 H19 120.5
C19 C20 O4 124.1(2)
C19 C20 C21 122.2(2)
O4 C20 C21 113.65(17)
O2 C21 C16 124.09(18)
O2 C21 C20 117.83(17)
C16 C21 C20 118.07(17)
GD1 O13 H13D 120(2)
GD1 O13 H13E 136(2)
H13D O13 H13E 103.7(19)
O4 C25 H25A 109.5
O4 C25 H25B 109.5
H25A C25 H25B 109.5
O4 C25 H25C 109.5
H25A C25 H25C 109.5
H25B C25 H25C 109.5
GD1 O12 H12 127(3)
GD1 O12 H12D 132(2)
H12 O12 H12D 95.0(13)
GD1 O14 H14D 127.9(19)
GD1 O14 H14E 129.7(19)
H14D O14 H14E 102.2(18)
C15 N1 C14 115.62(16)
C15 N1 NI1 123.43(14)
C14 N1 NI1 120.87(14)
C9 N2 C10 113.46(18)
C9 N2 NI1 123.19(15)
C10 N2 NI1 121.77(14)
C8 O1 NI1 126.61(12)
C8 O1 GD1 124.42(12)
NI1 O1 GD1 108.50(6)
C21 O2 NI1 124.72(13)
C21 O2 GD1 124.36(12)
NI1 O2 GD1 108.18(6)
C3 O3 C1 116.62(18)
C3 O3 GD1 119.52(11)
C1 O3 GD1 123.55(16)
C20 O4 C25 116.56(17)
C20 O4 GD1 118.04(12)
C25 O4 GD1 125.34(13)
GD1 O5 H5A 141.3(18)
GD1 O5 H5B 119.6(18)
H5A O5 H5B 98.0(17)
N1 NI1 N2 97.08(7)
N1 NI1 O1 168.81(7)
N2 NI1 O1 92.85(6)
N1 NI1 O2 92.05(7)
N2 NI1 O2 167.74(6)
O1 NI1 O2 77.41(6)
N1 NI1 CL2 91.22(5)
N2 NI1 CL2 98.77(6)
O1 NI1 CL2 92.34(4)
O2 NI1 CL2 89.16(4)
N1 NI1 GD1 130.69(6)
N2 NI1 GD1 131.34(5)
O1 NI1 GD1 38.75(4)
O2 NI1 GD1 38.68(4)
CL2 NI1 GD1 90.004(14)
O2 GD1 O1 65.86(5)
O2 GD1 O13 80.16(6)
O1 GD1 O13 77.51(6)
O2 GD1 O12 75.93(6)
O1 GD1 O12 78.20(7)
O13 GD1 O12 151.20(6)
O2 GD1 O5 129.42(6)
O1 GD1 O5 135.82(5)
O13 GD1 O5 139.49(5)
O12 GD1 O5 69.27(6)
O2 GD1 O14 135.92(5)
O1 GD1 O14 132.69(6)
O13 GD1 O14 69.64(6)
O12 GD1 O14 139.15(7)
O5 GD1 O14 70.01(5)
O2 GD1 O3 130.68(5)
O1 GD1 O3 65.05(5)
O13 GD1 O3 93.86(7)
O12 GD1 O3 89.74(8)
O5 GD1 O3 85.27(7)
O14 GD1 O3 83.87(6)
O2 GD1 O4 65.22(5)
O1 GD1 O4 130.42(5)
O13 GD1 O4 86.77(7)
O12 GD1 O4 97.42(8)
O5 GD1 O4 83.90(6)
O14 GD1 O4 81.34(6)
O3 GD1 O4 163.97(5)
O2 GD1 NI1 33.14(3)
O1 GD1 NI1 32.74(3)
O13 GD1 NI1 75.88(4)
O12 GD1 NI1 75.32(5)
O5 GD1 NI1 144.45(4)
O14 GD1 NI1 145.50(4)
O3 GD1 NI1 97.74(4)
O4 GD1 NI1 97.94(4)
H10C O10 H10D 102.1(17)
H11A O11 H11B 102.0(19)

loop_
_geom_bond_atom_site_label_1
_geom_bond_atom_site_label_2
_geom_bond_distance
C1 O3 1.442(3)
C1 H1A 0.98
C1 H1B 0.98
C1 H1C 0.98
C3 C4 1.378(3)
C3 O3 1.396(3)
C3 C8 1.408(3)
C4 C5 1.392(4)
C4 H4 0.95
C5 C6 1.379(3)
C5 H5 0.95
C6 C7 1.409(3)
C6 H6 0.95
C7 C8 1.405(3)
C7 C9 1.450(3)
C8 O1 1.322(2)
C9 N2 1.288(3)
C9 H9 0.95
C10 N2 1.479(3)
C10 C11 1.532(3)
C10 H10A 0.99
C10 H10B 0.99
C11 C14 1.517(3)
C11 C12 1.524(3)
C11 C13 1.543(3)
C12 H12A 0.98
C12 H12B 0.98
C12 H12C 0.98
C13 H13A 0.98
C13 H13B 0.98
C13 H13C 0.98
C14 N1 1.481(3)
C14 H14A 0.99
C14 H14B 0.99
C15 N1 1.279(3)
C15 C16 1.465(3)
C15 H15 0.95
C16 C21 1.404(3)
C16 C17 1.408(3)
C17 C18 1.366(3)
C17 H17 0.95
C18 C19 1.398(3)
C18 H18 0.95
C19 C20 1.375(3)
C19 H19 0.95
C20 O4 1.395(3)
C20 C21 1.410(3)
C21 O2 1.323(2)
O13 GD1 2.3548(17)
O13 H13D 0.830(13)
O13 H13E 0.832(13)
C25 O4 1.443(3)
C25 H25A 0.98
C25 H25B 0.98
C25 H25C 0.98
O12 GD1 2.3686(18)
O12 H12 0.818(13)
O12 H12D 0.833(10)
O14 GD1 2.4185(14)
O14 H14D 0.841(13)
O14 H14E 0.828(13)
CL2 NI1 2.5085(6)
N1 NI1 2.0104(16)
N2 NI1 2.0142(19)
O1 NI1 2.0130(13)
O1 GD1 2.3297(14)
O2 NI1 2.0307(14)
O2 GD1 2.3217(13)
O3 GD1 2.4520(16)
O4 GD1 2.4767(15)
O5 GD1 2.3876(18)
O5 H5A 0.852(13)
O5 H5B 0.860(13)
NI1 GD1 3.5294(3)
O10 H10C 0.840(13)
O10 H10D 0.840(13)
O11 H11A 0.838(13)
O11 H11B 0.841(13)
